data_4314246
loop_
_publ_author_name
'Tomoaki Ise'
'Takayuki Ishida'
'Daisuke Hashizume'
'Fujiko Iwasaki'
'Takashi Nogami'

_publ_contact_author_address
;
    Department of Applied Physics and Chemistry, The University of
    Electro-Communications, Chofu, Tokyo 182-8585, Japan
;
_publ_contact_author_email ' ishi@pc.uec.ac.jp '
_publ_contact_author_fax ' +81-424-43-5501 '
_publ_contact_author_name ' Takayuki Ishida'
_publ_contact_author_phone ' +81-424-43-5490 '
_publ_section_title
;
 Ferro- and Ferrimagnetic Chains of hin-Bridged Copper(II) and
 Manganese(II) and hnn-Bridged Manganese(II) Complexes (hin =
 4,4,5,5-Tetramethylimidazolin-1-oxyl; hnn =
 4,4,5,5-Tetramethylimidazolin-1-oxyl 3-Oxide)
;
_journal_name_full 'Inorganic Chemistry'
_journal_page_first 6106
_journal_page_last 6113
_journal_paper_doi 10.1021/ic034392x
_journal_volume 42
_journal_year 2003
_chemical_formula_sum 'C17 H15 Cu F12 N2 O5'
_chemical_formula_weight 618.85
_chemical_name_common '[Cu(hfac)2.hin]'
_chemical_name_systematic
; 
 4,4,5,5-tetramethylimidazolin-1-oxyl
 copper(II) 1,1,1,5,5,5-hexafluoropentane-2,4-dionate polymer 
;
_space_group_IT_number 60
_symmetry_cell_setting orthorhombic
_symmetry_space_group_name_Hall '-P 2n 2ab'
_symmetry_space_group_name_H-M 'P b c n'
_atom_sites_solution_hydrogens geom
_atom_sites_solution_primary direct
_atom_sites_solution_secondary difmap
_audit_creation_method SHELXL-97
_cell_angle_alpha 90.00
_cell_angle_beta 90.00
_cell_angle_gamma 90.00
_cell_formula_units_Z 4
_cell_length_a 16.8587(10)
_cell_length_b 10.8356(6)
_cell_length_c 12.8298(10)
_cell_measurement_temperature 93
_cell_volume 2343.7(3)
_computing_structure_refinement 'SHELXL-97 (Sheldrick, 1997)'
_computing_structure_solution 'SHELXS-97 (Sheldrick, 1990)'
_diffrn_ambient_temperature 93(2)
_diffrn_measured_fraction_theta_full 0.995
_diffrn_measured_fraction_theta_max 0.995
_diffrn_radiation_monochromator graphite
_diffrn_radiation_source 'fine-focus sealed tube'
_diffrn_radiation_type MoK\a
_diffrn_radiation_wavelength 0.71073
_diffrn_reflns_av_R_equivalents 0.0000
_diffrn_reflns_av_sigmaI/netI 0.0551
_diffrn_reflns_limit_h_max 21
_diffrn_reflns_limit_h_min 0
_diffrn_reflns_limit_k_max 14
_diffrn_reflns_limit_k_min 0
_diffrn_reflns_limit_l_max 16
_diffrn_reflns_limit_l_min 0
_diffrn_reflns_number 2677
_diffrn_reflns_theta_full 27.50
_diffrn_reflns_theta_max 27.50
_diffrn_reflns_theta_min 2.42
_exptl_absorpt_coefficient_mu 1.059
_exptl_absorpt_correction_T_max 0.8573
_exptl_absorpt_correction_T_min 0.7418
_exptl_crystal_density_diffrn 1.754
_exptl_crystal_density_method 'not measured'
_exptl_crystal_F_000 1232
_exptl_crystal_size_max 0.30
_exptl_crystal_size_mid 0.20
_exptl_crystal_size_min 0.15
_refine_diff_density_max 0.445
_refine_diff_density_min -0.411
_refine_diff_density_rms 0.070
_refine_ls_extinction_coef 0.0061(8)
_refine_ls_extinction_expression Fc^*^=kFc[1+0.001xFc^2^\l^3^/sin(2\q)]^-1/4^
_refine_ls_extinction_method SHELXL
_refine_ls_goodness_of_fit_ref 0.944
_refine_ls_hydrogen_treatment mixed
_refine_ls_matrix_type full
_refine_ls_number_parameters 205
_refine_ls_number_reflns 2677
_refine_ls_number_restraints 8
_refine_ls_restrained_S_all 0.954
_refine_ls_R_factor_all 0.0817
_refine_ls_R_factor_gt 0.0459
_refine_ls_shift/su_max 0.000
_refine_ls_shift/su_mean 0.000
_refine_ls_structure_factor_coef Fsqd
_refine_ls_weighting_details 'calc w=1/[\s^2^(Fo^2^)+(0.0636P)^2^+0.0000P] where P=(Fo^2^+2Fc^2^)/3'
_refine_ls_weighting_scheme calc
_refine_ls_wR_factor_gt 0.1081
_refine_ls_wR_factor_ref 0.1194
_reflns_number_gt 1637
_reflns_number_total 2677
_reflns_threshold_expression >2sigma(I)
_cod_data_source_file ic034392xsi20030414_095109_1.cif
_cod_data_source_block '[Cu(hfac)2.hin]'
_cod_database_code 4314246

loop_
_symmetry_equiv_pos_as_xyz
'x, y, z'
'-x+1/2, -y+1/2, z+1/2'
'x+1/2, -y+1/2, -z'
'-x, y, -z+1/2'
'-x, -y, -z'
'x-1/2, y-1/2, -z-1/2'
'-x-1/2, y-1/2, z'
'x, -y, z-1/2'

loop_
_atom_site_label
_atom_site_type_symbol
_atom_site_fract_x
_atom_site_fract_y
_atom_site_fract_z
_atom_site_U_iso_or_equiv
_atom_site_adp_type
_atom_site_occupancy
_atom_site_symmetry_multiplicity
_atom_site_calc_flag
_atom_site_refinement_flags
_atom_site_disorder_assembly
_atom_site_disorder_group
Cu Cu 0.0000 0.0000 0.0000 0.03621(18) Uani 1 2 d S . .
O1 O 0.04383(13) -0.12450(18) -0.09647(15) 0.0395(5) Uani 1 1 d . . .
O2 O 0.10276(13) 0.0282(2) 0.06336(18) 0.0459(6) Uani 1 1 d . . .
C1 C 0.1145(2) -0.1604(3) -0.0958(2) 0.0392(7) Uani 1 1 d . . .
C2 C 0.1762(2) -0.1195(3) -0.0333(3) 0.0453(8) Uani 1 1 d . . .
H2 H 0.2272 -0.1557 -0.0408 0.054 Uiso 1 1 calc R . .
C3 C 0.1651(2) -0.0275(3) 0.0396(3) 0.0416(7) Uani 1 1 d . . .
C4 C 0.1312(2) -0.2646(3) -0.1735(3) 0.0585(10) Uani 1 1 d D . .
F1 F 0.1013(2) -0.36816(19) -0.1388(2) 0.1175(12) Uani 1 1 d D . .
F2 F 0.10025(17) -0.2422(2) -0.26548(16) 0.0811(8) Uani 1 1 d D . .
F3 F 0.20774(17) -0.2845(2) -0.1897(2) 0.0991(10) Uani 1 1 d . . .
C5 C 0.2365(2) 0.0155(3) 0.1033(3) 0.0579(10) Uani 1 1 d D . .
F4 F 0.22133(15) 0.00856(17) 0.20576(18) 0.0717(7) Uani 1 1 d D . .
F5 F 0.25281(12) 0.13326(18) 0.08278(18) 0.0651(6) Uani 1 1 d . . .
F6 F 0.30200(14) -0.0500(2) 0.0857(2) 0.0878(8) Uani 1 1 d . . .
O3 O -0.0386(3) -0.1657(4) 0.0980(4) 0.0506(14) Uani 0.50 1 d P . 1
N1 N -0.0159(4) -0.1867(5) 0.1915(5) 0.0398(15) Uani 0.50 1 d PD . 1
N2 N 0.0094(4) -0.1414(5) 0.3561(5) 0.0323(12) Uani 0.50 1 d P . 1
C6 C -0.0126(3) -0.0986(4) 0.2682(4) 0.0307(14) Uiso 0.50 1 d P A 1
H6 H -0.0255 -0.0143 0.2569 0.037 Uiso 0.50 1 calc PR A 1
C7 C -0.0073(3) -0.3095(3) 0.2354(4) 0.0259(11) Uiso 0.50 1 d PD . 1
C8 C 0.0329(3) -0.2729(5) 0.3411(4) 0.0357(13) Uani 0.50 1 d PD . 1
C9 C -0.0901(4) -0.3633(6) 0.2483(6) 0.0495(16) Uani 0.50 1 d PD B 1
H9A H -0.1181 -0.3603 0.1815 0.074 Uiso 0.50 1 calc PR B 1
H9B H -0.1194 -0.3152 0.3002 0.074 Uiso 0.50 1 calc PR B 1
H9C H -0.0860 -0.4492 0.2717 0.074 Uiso 0.50 1 calc PR B 1
C10 C 0.0428(4) -0.3911(5) 0.1651(5) 0.0504(17) Uani 0.50 1 d PD C 1
H10A H 0.0171 -0.3987 0.0969 0.076 Uiso 0.50 1 calc PR C 1
H10B H 0.0482 -0.4730 0.1967 0.076 Uiso 0.50 1 calc PR C 1
H10C H 0.0954 -0.3541 0.1564 0.076 Uiso 0.50 1 calc PR C 1
C11 C 0.0068(4) -0.3490(5) 0.4365(5) 0.0487(17) Uani 0.50 1 d P D 1
H11A H 0.0306 -0.3140 0.4997 0.073 Uiso 0.50 1 calc PR D 1
H11B H 0.0243 -0.4346 0.4281 0.073 Uiso 0.50 1 calc PR D 1
H11C H -0.0512 -0.3467 0.4425 0.073 Uiso 0.50 1 calc PR D 1
C12 C 0.1237(3) -0.2699(7) 0.3364(6) 0.0540(18) Uani 0.50 1 d PD E 1
H12A H 0.1447 -0.2387 0.4026 0.081 Uiso 0.50 1 calc PR E 1
H12B H 0.1406 -0.2156 0.2795 0.081 Uiso 0.50 1 calc PR E 1
H12C H 0.1439 -0.3535 0.3241 0.081 Uiso 0.50 1 calc PR E 1

loop_
_atom_site_aniso_label
_atom_site_aniso_U_11
_atom_site_aniso_U_22
_atom_site_aniso_U_33
_atom_site_aniso_U_23
_atom_site_aniso_U_13
_atom_site_aniso_U_12
Cu 0.0418(3) 0.0355(3) 0.0313(3) -0.0134(2) 0.0044(2) -0.0127(2)
O1 0.0566(14) 0.0286(10) 0.0332(11) -0.0057(9) -0.0018(10) -0.0052(10)
O2 0.0514(12) 0.0385(12) 0.0477(13) -0.0151(10) -0.0108(11) -0.0035(10)
C1 0.064(2) 0.0243(14) 0.0291(15) 0.0058(12) -0.0001(16) 0.0056(14)
C2 0.0542(19) 0.0303(14) 0.0513(19) -0.0035(14) -0.0093(17) 0.0094(14)
C3 0.0541(19) 0.0257(14) 0.0449(17) 0.0032(13) -0.0125(16) -0.0050(13)
C4 0.086(3) 0.0377(18) 0.052(2) -0.0096(17) -0.014(2) 0.0206(19)
F1 0.234(4) 0.0273(11) 0.0916(19) -0.0178(12) 0.029(2) -0.0197(16)
F2 0.119(2) 0.0791(15) 0.0449(13) -0.0235(11) -0.0184(13) 0.0413(15)
F3 0.107(2) 0.0850(17) 0.105(2) -0.0493(17) -0.0187(17) 0.0466(16)
C5 0.063(2) 0.0346(18) 0.076(3) -0.0034(18) -0.030(2) 0.0038(17)
F4 0.0981(17) 0.0520(12) 0.0650(14) 0.0063(10) -0.0431(14) -0.0059(11)
F5 0.0664(13) 0.0406(10) 0.0882(16) 0.0047(11) -0.0274(13) -0.0158(10)
F6 0.0632(14) 0.0677(14) 0.132(2) -0.0263(16) -0.0426(15) 0.0190(12)
O3 0.081(4) 0.038(3) 0.033(3) 0.004(2) -0.014(3) -0.004(3)
N1 0.053(4) 0.028(3) 0.038(3) 0.007(3) -0.003(3) -0.005(3)
N2 0.035(3) 0.028(3) 0.034(3) 0.011(3) -0.008(3) -0.002(3)
C8 0.037(3) 0.030(3) 0.040(3) 0.004(3) 0.010(3) 0.005(3)
C9 0.050(4) 0.043(3) 0.055(4) -0.003(4) 0.013(3) -0.010(3)
C10 0.066(5) 0.038(3) 0.047(4) 0.000(3) 0.022(4) 0.004(3)
C11 0.079(5) 0.030(3) 0.037(3) 0.013(2) 0.024(3) 0.017(3)
C12 0.032(3) 0.070(4) 0.060(5) 0.000(4) 0.001(3) 0.014(3)

loop_
_atom_type_symbol
_atom_type_description
_atom_type_scat_dispersion_real
_atom_type_scat_dispersion_imag
_atom_type_scat_source
C C 0.0033 0.0016 'International Tables Vol C Tables 4.2.6.8 and 6.1.1.4'
H H 0.0000 0.0000 'International Tables Vol C Tables 4.2.6.8 and 6.1.1.4'
N N 0.0061 0.0033 'International Tables Vol C Tables 4.2.6.8 and 6.1.1.4'
O O 0.0106 0.0060 'International Tables Vol C Tables 4.2.6.8 and 6.1.1.4'
F F 0.0171 0.0103 'International Tables Vol C Tables 4.2.6.8 and 6.1.1.4'
Cu Cu 0.3201 1.2651 'International Tables Vol C Tables 4.2.6.8 and 6.1.1.4'

loop_
_geom_angle_atom_site_label_1
_geom_angle_atom_site_label_2
_geom_angle_atom_site_label_3
_geom_angle
_geom_angle_site_symmetry_1
_geom_angle_site_symmetry_3
_geom_angle_publ_flag
O2 Cu O2 180.0 . 5 ?
O2 Cu O1 92.07(9) . . ?
O2 Cu O1 87.93(9) 5 . ?
O2 Cu O1 87.93(9) . 5 ?
O2 Cu O1 92.07(9) 5 5 ?
O1 Cu O1 180.0 . 5 ?
O2 Cu O3 81.52(16) . 5 ?
O2 Cu O3 98.48(16) 5 5 ?
O1 Cu O3 94.90(14) . 5 ?
O1 Cu O3 85.10(14) 5 5 ?
O2 Cu O3 98.48(16) . . ?
O2 Cu O3 81.52(16) 5 . ?
O1 Cu O3 85.10(14) . . ?
O1 Cu O3 94.90(14) 5 . ?
O3 Cu O3 180.0 5 . ?
O2 Cu N2 80.64(16) . 4 ?
O2 Cu N2 99.37(16) 5 4 ?
O1 Cu N2 94.05(14) . 4 ?
O1 Cu N2 85.95(14) 5 4 ?
O3 Cu N2 160.28(15) 5 4 ?
O3 Cu N2 19.72(15) . 4 ?
O2 Cu N2 99.37(16) . 8 ?
O2 Cu N2 80.63(16) 5 8 ?
O1 Cu N2 85.95(14) . 8 ?
O1 Cu N2 94.05(14) 5 8 ?
O3 Cu N2 19.72(15) 5 8 ?
O3 Cu N2 160.28(15) . 8 ?
N2 Cu N2 180.0 4 8 ?
C1 O1 Cu 124.28(19) . . ?
C3 O2 Cu 125.0(2) . . ?
O1 C1 C2 128.2(3) . . ?
O1 C1 C4 113.5(3) . . ?
C2 C1 C4 118.3(3) . . ?
C3 C2 C1 121.5(3) . . ?
C3 C2 H2 119.3 . . ?
C1 C2 H2 119.3 . . ?
O2 C3 C2 128.9(3) . . ?
O2 C3 C5 112.6(3) . . ?
C2 C3 C5 118.5(3) . . ?
F1 C4 F2 108.2(3) . . ?
F1 C4 F3 106.7(3) . . ?
F2 C4 F3 106.1(3) . . ?
F1 C4 C1 109.9(3) . . ?
F2 C4 C1 112.1(3) . . ?
F3 C4 C1 113.6(3) . . ?
F5 C5 F6 107.8(3) . . ?
F5 C5 F4 106.7(3) . . ?
F6 C5 F4 107.2(3) . . ?
F5 C5 C3 110.4(3) . . ?
F6 C5 C3 113.5(3) . . ?
F4 C5 C3 110.9(3) . . ?
N2 O3 N1 36.4(6) 4 . ?
N2 O3 C8 79.8(6) 4 4 ?
N1 O3 C8 46.4(3) . 4 ?
N2 O3 Cu 88.4(7) 4 . ?
N1 O3 Cu 124.8(5) . . ?
C8 O3 Cu 159.5(4) 4 . ?
N2 N1 C8 106.2(8) 4 4 ?
N2 N1 C6 77.4(7) 4 4 ?
C8 N1 C6 170.8(8) 4 4 ?
N2 N1 O3 37.6(6) 4 . ?
C8 N1 O3 72.9(5) 4 . ?
C6 N1 O3 112.7(6) 4 . ?
N2 N1 C6 96.7(7) 4 . ?
C8 N1 C6 154.8(7) 4 . ?
C6 N1 C6 27.4(4) 4 . ?
O3 N1 C6 124.1(6) . . ?
N2 N1 C7 148.6(8) 4 . ?
C8 N1 C7 51.2(4) 4 . ?
C6 N1 C7 121.8(6) 4 . ?
O3 N1 C7 123.8(5) . . ?
C6 N1 C7 110.8(5) . . ?
N2 N1 N1 132.8(8) 4 4 ?
C8 N1 N1 117.5(5) 4 4 ?
C6 N1 N1 56.9(4) 4 4 ?
O3 N1 N1 169.6(4) . 4 ?
C6 N1 N1 46.5(3) . 4 ?
C7 N1 N1 66.5(3) . 4 ?
N2 N1 C7 153.2(9) 4 4 ?
C8 N1 C7 65.5(4) 4 4 ?
C6 N1 C7 107.5(5) 4 4 ?
O3 N1 C7 137.4(5) . 4 ?
C6 N1 C7 98.1(5) . 4 ?
C7 N1 C7 14.4(3) . 4 ?
N1 N1 C7 52.7(2) 4 4 ?
N1 N2 O3 106.0(11) 4 4 ?
N1 N2 C6 65.4(7) 4 . ?
O3 N2 C6 159.6(9) 4 . ?
N1 N2 C8 43.2(6) 4 . ?
O3 N2 C8 67.8(6) 4 . ?
C6 N2 C8 108.1(6) . . ?
N1 N2 C6 55.1(6) 4 4 ?
O3 N2 C6 140.2(8) 4 4 ?
C6 N2 C6 19.8(4) . 4 ?
C8 N2 C6 97.7(5) . 4 ?
N1 N2 Cu 175.7(9) 4 4 ?
O3 N2 Cu 71.9(6) 4 4 ?
C6 N2 Cu 115.4(4) . 4 ?
C8 N2 Cu 136.5(4) . 4 ?
C6 N2 Cu 124.1(3) 4 4 ?
N2 C6 N1 113.2(6) . . ?
N2 C6 H6 123.4 . . ?
N1 C6 H6 123.4 . . ?
C7 C7 C8 157.6(8) 4 4 ?
C7 C7 N1 112.2(4) 4 . ?
C8 C7 N1 46.5(4) 4 . ?
C7 C7 C10 100.9(13) 4 . ?
C8 C7 C10 84.4(5) 4 . ?
N1 C7 C10 111.0(5) . . ?
C7 C7 C9 114.4(15) 4 . ?
C8 C7 C9 83.1(5) 4 . ?
N1 C7 C9 107.6(5) . . ?
C10 C7 C9 110.6(4) . . ?
C7 C7 C8 16.1(6) 4 . ?
C8 C7 C8 144.9(6) 4 . ?
N1 C7 C8 98.4(4) . . ?
C10 C7 C8 114.8(5) . . ?
C9 C7 C8 113.5(5) . . ?
C7 C7 C10 63.7(12) 4 4 ?
C8 C7 C10 135.0(6) 4 4 ?
N1 C7 C10 138.4(5) . 4 ?
C10 C7 C10 110.2(5) . 4 ?
C9 C7 C10 51.9(4) . 4 ?
C8 C7 C10 68.0(4) . 4 ?
C7 C7 N1 53.4(3) 4 4 ?
C8 C7 N1 107.1(4) 4 4 ?
N1 C7 N1 60.8(4) . 4 ?
C10 C7 N1 131.6(5) . 4 ?
C9 C7 N1 117.3(5) . 4 ?
C8 C7 N1 38.1(3) . 4 ?
C10 C7 N1 94.4(4) 4 4 ?
C7 C7 C9 52.1(13) 4 4 ?
C8 C7 C9 124.8(6) 4 4 ?
N1 C7 C9 116.4(5) . 4 ?
C10 C7 C9 50.0(4) . 4 ?
C9 C7 C9 135.9(5) . 4 ?
C8 C7 C9 64.9(4) . 4 ?
C10 C7 C9 93.9(4) 4 4 ?
N1 C7 C9 88.8(4) 4 4 ?
N1 C8 C7 82.3(6) 4 4 ?
N1 C8 O3 60.7(4) 4 4 ?
C7 C8 O3 142.3(6) 4 4 ?
N1 C8 N2 30.6(4) 4 . ?
C7 C8 N2 110.0(6) 4 . ?
O3 C8 N2 32.4(3) 4 . ?
N1 C8 C12 103.6(6) 4 . ?
C7 C8 C12 110.5(6) 4 . ?
O3 C8 C12 86.3(5) 4 . ?
N2 C8 C12 104.5(5) . . ?
N1 C8 C11 134.9(6) 4 . ?
C7 C8 C11 112.9(5) 4 . ?
O3 C8 C11 91.1(4) 4 . ?
N2 C8 C11 109.4(5) . . ?
C12 C8 C11 109.2(5) . . ?
N1 C8 C7 76.4(5) 4 . ?
C7 C8 C7 6.3(3) 4 . ?
O3 C8 C7 136.1(5) 4 . ?
N2 C8 C7 103.8(5) . . ?
C12 C8 C7 113.8(5) . . ?
C11 C8 C7 115.4(5) . . ?
N1 C8 C9 111.9(6) 4 4 ?
C7 C8 C9 57.5(4) 4 4 ?
O3 C8 C9 140.7(5) 4 4 ?
N2 C8 C9 138.5(5) . 4 ?
C12 C8 C9 56.6(4) . 4 ?
C11 C8 C9 111.8(4) . 4 ?
C7 C8 C9 62.6(4) . 4 ?
C7 C9 H9A 109.5 . . ?
C7 C9 H9B 109.5 . . ?
H9A C9 H9B 109.5 . . ?
C7 C9 H9C 109.5 . . ?
H9A C9 H9C 109.5 . . ?
H9B C9 H9C 109.5 . . ?
C7 C10 H10A 109.5 . . ?
C7 C10 H10B 109.5 . . ?
H10A C10 H10B 109.5 . . ?
C7 C10 H10C 109.5 . . ?
H10A C10 H10C 109.5 . . ?
H10B C10 H10C 109.5 . . ?
C8 C11 H11A 109.5 . . ?
C8 C11 H11B 109.5 . . ?
H11A C11 H11B 109.5 . . ?
C8 C11 H11C 109.5 . . ?
H11A C11 H11C 109.5 . . ?
H11B C11 H11C 109.5 . . ?
C8 C12 H12A 109.5 . . ?
C8 C12 H12B 109.5 . . ?
H12A C12 H12B 109.5 . . ?
C8 C12 H12C 109.5 . . ?
H12A C12 H12C 109.5 . . ?
H12B C12 H12C 109.5 . . ?

loop_
_geom_bond_atom_site_label_1
_geom_bond_atom_site_label_2
_geom_bond_distance
_geom_bond_site_symmetry_2
_geom_bond_publ_flag
Cu O2 1.938(2) . ?
Cu O2 1.938(2) 5 ?
Cu O1 1.974(2) . ?
Cu O1 1.974(2) 5 ?
Cu O3 2.286(5) 5 ?
Cu O3 2.286(5) . ?
Cu N2 2.405(7) 4 ?
Cu N2 2.405(7) 8 ?
O1 C1 1.254(4) . ?
O2 C3 1.250(4) . ?
C1 C2 1.385(4) . ?
C1 C4 1.533(4) . ?
C2 C3 1.379(4) . ?
C2 H2 0.9500 . ?
C3 C5 1.529(5) . ?
C4 F1 1.308(3) . ?
C4 F2 1.312(3) . ?
C4 F3 1.325(4) . ?
C5 F5 1.331(4) . ?
C5 F6 1.331(4) . ?
C5 F4 1.341(4) . ?
O3 N2 0.812(6) 4 ?
O3 N1 1.280(7) . ?
O3 C8 1.404(7) 4 ?
N1 N2 0.791(6) 4 ?
N1 C8 1.063(7) 4 ?
N1 C6 1.187(7) 4 ?
N1 C6 1.371(7) . ?
N1 C7 1.452(6) . ?
N1 N1 1.594(12) 4 ?
N1 C7 1.675(7) 4 ?
N2 N1 0.791(6) 4 ?
N2 O3 0.812(6) 4 ?
N2 C6 1.274(8) . ?
N2 C8 1.491(8) . ?
N2 C6 1.661(8) 4 ?
N2 Cu 2.405(7) 4 ?
C6 H6 0.9500 . ?
C7 C7 0.449(10) 4 ?
C7 C8 1.143(8) 4 ?
C7 C10 1.519(6) . ?
C7 C9 1.521(6) . ?
C7 C8 1.568(7) . ?
C7 C10 1.664(8) 4 ?
C7 N1 1.675(7) 4 ?
C7 C9 1.755(9) 4 ?
C8 N1 1.063(7) 4 ?
C8 C7 1.143(8) 4 ?
C8 O3 1.404(7) 4 ?
C8 C12 1.532(6) . ?
C8 C11 1.540(8) . ?
C8 C9 1.790(8) 4 ?
C9 H9A 0.9800 . ?
C9 H9B 0.9800 . ?
C9 H9C 0.9800 . ?
C10 H10A 0.9800 . ?
C10 H10B 0.9800 . ?
C10 H10C 0.9800 . ?
C11 H11A 0.9800 . ?
C11 H11B 0.9800 . ?
C11 H11C 0.9800 . ?
C12 H12A 0.9800 . ?
C12 H12B 0.9800 . ?
C12 H12C 0.9800 . ?

loop_
_geom_torsion_atom_site_label_1
_geom_torsion_atom_site_label_2
_geom_torsion_atom_site_label_3
_geom_torsion_atom_site_label_4
_geom_torsion
_geom_torsion_site_symmetry_1
_geom_torsion_site_symmetry_2
_geom_torsion_site_symmetry_3
_geom_torsion_site_symmetry_4
_geom_torsion_publ_flag
O2 Cu O1 C1 3.3(2) . . . . ?
O2 Cu O1 C1 -176.7(2) 5 . . . ?
O1 Cu O1 C1 -178(7) 5 . . . ?
O3 Cu O1 C1 85.0(3) 5 . . . ?
O3 Cu O1 C1 -95.0(3) . . . . ?
N2 Cu O1 C1 -77.4(3) 4 . . . ?
N2 Cu O1 C1 102.6(3) 8 . . . ?
O2 Cu O2 C3 -111.7(17) 5 . . . ?
O1 Cu O2 C3 -1.7(3) . . . . ?
O1 Cu O2 C3 178.3(3) 5 . . . ?
O3 Cu O2 C3 -96.4(3) 5 . . . ?
O3 Cu O2 C3 83.6(3) . . . . ?
N2 Cu O2 C3 92.0(3) 4 . . . ?
N2 Cu O2 C3 -88.0(3) 8 . . . ?
Cu O1 C1 C2 -2.8(4) . . . . ?
Cu O1 C1 C4 175.66(18) . . . . ?
O1 C1 C2 C3 -0.5(5) . . . . ?
C4 C1 C2 C3 -178.9(3) . . . . ?
Cu O2 C3 C2 -0.7(5) . . . . ?
Cu O2 C3 C5 179.9(2) . . . . ?
C1 C2 C3 O2 2.5(6) . . . . ?
C1 C2 C3 C5 -178.1(3) . . . . ?
O1 C1 C4 F1 -74.3(4) . . . . ?
C2 C1 C4 F1 104.3(4) . . . . ?
O1 C1 C4 F2 46.0(4) . . . . ?
C2 C1 C4 F2 -135.4(3) . . . . ?
O1 C1 C4 F3 166.2(3) . . . . ?
C2 C1 C4 F3 -15.2(4) . . . . ?
O2 C3 C5 F5 -64.3(4) . . . . ?
C2 C3 C5 F5 116.2(3) . . . . ?
O2 C3 C5 F6 174.5(3) . . . . ?
C2 C3 C5 F6 -5.0(5) . . . . ?
O2 C3 C5 F4 53.8(4) . . . . ?
C2 C3 C5 F4 -125.7(3) . . . . ?
O2 Cu O3 N2 25.3(6) . . . 4 ?
O2 Cu O3 N2 -154.7(6) 5 . . 4 ?
O1 Cu O3 N2 116.7(6) . . . 4 ?
O1 Cu O3 N2 -63.3(6) 5 . . 4 ?
O3 Cu O3 N2 -97(6) 5 . . 4 ?
N2 Cu O3 N2 180.0 8 . . 4 ?
O2 Cu O3 N1 28.2(5) . . . . ?
O2 Cu O3 N1 -151.8(5) 5 . . . ?
O1 Cu O3 N1 119.5(5) . . . . ?
O1 Cu O3 N1 -60.5(5) 5 . . . ?
O3 Cu O3 N1 -94(6) 5 . . . ?
N2 Cu O3 N1 2.8(6) 4 . . . ?
N2 Cu O3 N1 -177.2(6) 8 . . . ?
O2 Cu O3 C8 -29.1(12) . . . 4 ?
O2 Cu O3 C8 150.9(12) 5 . . 4 ?
O1 Cu O3 C8 62.3(12) . . . 4 ?
O1 Cu O3 C8 -117.7(12) 5 . . 4 ?
O3 Cu O3 C8 -152(7) 5 . . 4 ?
N2 Cu O3 C8 -54.4(12) 4 . . 4 ?
N2 Cu O3 C8 125.6(12) 8 . . 4 ?
C8 O3 N1 N2 151.3(11) 4 . . 4 ?
Cu O3 N1 N2 -4.8(9) . . . 4 ?
N2 O3 N1 C8 -151.3(11) 4 . . 4 ?
Cu O3 N1 C8 -156.1(5) . . . 4 ?
N2 O3 N1 C6 20.9(8) 4 . . 4 ?
C8 O3 N1 C6 172.2(9) 4 . . 4 ?
Cu O3 N1 C6 16.2(8) . . . 4 ?
N2 O3 N1 C6 49.4(9) 4 . . . ?
C8 O3 N1 C6 -159.3(9) 4 . . . ?
Cu O3 N1 C6 44.7(9) . . . . ?
N2 O3 N1 C7 -144.6(12) 4 . . . ?
C8 O3 N1 C7 6.7(5) 4 . . . ?
Cu O3 N1 C7 -149.3(5) . . . . ?
N2 O3 N1 N1 26(4) 4 . . 4 ?
C8 O3 N1 N1 177(5) 4 . . 4 ?
Cu O3 N1 N1 21(5) . . . 4 ?
N2 O3 N1 C7 -138.5(13) 4 . . 4 ?
C8 O3 N1 C7 12.8(7) 4 . . 4 ?
Cu O3 N1 C7 -143.3(6) . . . 4 ?
N1 N2 C6 N1 12.6(10) 4 . . . ?
O3 N2 C6 N1 81(3) 4 . . . ?
C8 N2 C6 N1 6.3(7) . . . . ?
C6 N2 C6 N1 66.8(5) 4 . . . ?
Cu N2 C6 N1 -172.1(4) 4 . . . ?
N2 N1 C6 N2 -154.2(6) 4 . . . ?
C8 N1 C6 N2 50.6(19) 4 . . . ?
C6 N1 C6 N2 -109.0(12) 4 . . . ?
O3 N1 C6 N2 178.0(6) . . . . ?
C7 N1 C6 N2 10.4(8) . . . . ?
N1 N1 C6 N2 -7.8(6) 4 . . . ?
C7 N1 C6 N2 3.4(7) 4 . . . ?
N2 N1 C7 C7 121(2) 4 . . 4 ?
C8 N1 C7 C7 171(2) 4 . . 4 ?
C6 N1 C7 C7 -1(2) 4 . . 4 ?
O3 N1 C7 C7 163.2(16) . . . 4 ?
C6 N1 C7 C7 -29.1(19) . . . 4 ?
N1 N1 C7 C7 -14.8(17) 4 . . 4 ?
N2 N1 C7 C8 -51.0(18) 4 . . 4 ?
C6 N1 C7 C8 -172.5(9) 4 . . 4 ?
O3 N1 C7 C8 -8.2(7) . . . 4 ?
C6 N1 C7 C8 159.4(8) . . . 4 ?
N1 N1 C7 C8 173.7(8) 4 . . 4 ?
C7 N1 C7 C8 -171(2) 4 . . 4 ?
N2 N1 C7 C10 8(2) 4 . . . ?
C8 N1 C7 C10 59.4(6) 4 . . . ?
C6 N1 C7 C10 -113.1(7) 4 . . . ?
O3 N1 C7 C10 51.2(9) . . . . ?
C6 N1 C7 C10 -141.2(5) . . . . ?
N1 N1 C7 C10 -126.9(6) 4 . . . ?
C7 N1 C7 C10 -112.1(19) 4 . . . ?
N2 N1 C7 C9 -112.7(19) 4 . . . ?
C8 N1 C7 C9 -61.7(6) 4 . . . ?
C6 N1 C7 C9 125.8(7) 4 . . . ?
O3 N1 C7 C9 -70.0(8) . . . . ?
C6 N1 C7 C9 97.6(6) . . . . ?
N1 N1 C7 C9 111.9(6) 4 . . . ?
C7 N1 C7 C9 126.8(19) 4 . . . ?
N2 N1 C7 C8 129.2(18) 4 . . . ?
C8 N1 C7 C8 -179.8(5) 4 . . . ?
C6 N1 C7 C8 7.7(8) 4 . . . ?
O3 N1 C7 C8 171.9(6) . . . . ?
C6 N1 C7 C8 -20.5(6) . . . . ?
N1 N1 C7 C8 -6.1(5) 4 . . . ?
C7 N1 C7 C8 8.7(15) 4 . . . ?
N2 N1 C7 C10 -164.5(16) 4 . . 4 ?
C8 N1 C7 C10 -113.6(9) 4 . . 4 ?
C6 N1 C7 C10 73.9(10) 4 . . 4 ?
O3 N1 C7 C10 -121.8(8) . . . 4 ?
C6 N1 C7 C10 45.8(10) . . . 4 ?
N1 N1 C7 C10 60.1(8) 4 . . 4 ?
C7 N1 C7 C10 74.9(16) 4 . . 4 ?
N2 N1 C7 N1 135(2) 4 . . 4 ?
C8 N1 C7 N1 -173.7(8) 4 . . 4 ?
C6 N1 C7 N1 13.8(4) 4 . . 4 ?
O3 N1 C7 N1 178.1(10) . . . 4 ?
C6 N1 C7 N1 -14.3(3) . . . 4 ?
C7 N1 C7 N1 14.8(17) 4 . . 4 ?
N2 N1 C7 C9 63(2) 4 . . 4 ?
C8 N1 C7 C9 114.1(7) 4 . . 4 ?
C6 N1 C7 C9 -58.4(8) 4 . . 4 ?
O3 N1 C7 C9 105.8(7) . . . 4 ?
C6 N1 C7 C9 -86.6(6) . . . 4 ?
N1 N1 C7 C9 -72.3(6) 4 . . 4 ?
C7 N1 C7 C9 -57.4(16) 4 . . 4 ?
O3 N2 C8 N1 -150.3(13) 4 . . 4 ?
C6 N2 C8 N1 8.4(8) . . . 4 ?
C6 N2 C8 N1 -8.9(8) 4 . . 4 ?
Cu N2 C8 N1 -173.7(12) 4 . . 4 ?
N1 N2 C8 C7 -26.4(10) 4 . . 4 ?
O3 N2 C8 C7 -176.6(8) 4 . . 4 ?
C6 N2 C8 C7 -17.9(7) . . . 4 ?
C6 N2 C8 C7 -35.2(6) 4 . . 4 ?
Cu N2 C8 C7 159.9(5) 4 . . 4 ?
N1 N2 C8 O3 150.3(13) 4 . . 4 ?
C6 N2 C8 O3 158.7(9) . . . 4 ?
C6 N2 C8 O3 141.4(8) 4 . . 4 ?
Cu N2 C8 O3 -23.5(5) 4 . . 4 ?
N1 N2 C8 C12 92.3(10) 4 . . . ?
O3 N2 C8 C12 -58.0(7) 4 . . . ?
C6 N2 C8 C12 100.7(6) . . . . ?
C6 N2 C8 C12 83.4(5) 4 . . . ?
Cu N2 C8 C12 -81.5(7) 4 . . . ?
N1 N2 C8 C11 -150.9(10) 4 . . . ?
O3 N2 C8 C11 58.8(7) 4 . . . ?
C6 N2 C8 C11 -142.5(5) . . . . ?
C6 N2 C8 C11 -159.8(5) 4 . . . ?
Cu N2 C8 C11 35.3(7) 4 . . . ?
N1 N2 C8 C7 -27.3(9) 4 . . . ?
O3 N2 C8 C7 -177.5(7) 4 . . . ?
C6 N2 C8 C7 -18.8(6) . . . . ?
C6 N2 C8 C7 -36.1(5) 4 . . . ?
Cu N2 C8 C7 159.0(5) 4 . . . ?
N1 N2 C8 C9 36.8(12) 4 . . 4 ?
O3 N2 C8 C9 -113.5(9) 4 . . 4 ?
C6 N2 C8 C9 45.2(9) . . . 4 ?
C6 N2 C8 C9 27.9(8) 4 . . 4 ?
Cu N2 C8 C9 -136.9(6) 4 . . 4 ?
C7 C7 C8 N1 159(5) 4 . . 4 ?
C8 C7 C8 N1 8.5(9) 4 . . 4 ?
N1 C7 C8 N1 8.7(7) . . . 4 ?
C10 C7 C8 N1 126.6(6) . . . 4 ?
C9 C7 C8 N1 -104.7(6) . . . 4 ?
C10 C7 C8 N1 -130.4(6) 4 . . 4 ?
C9 C7 C8 N1 123.9(6) 4 . . 4 ?
C8 C7 C8 C7 -150(5) 4 . . 4 ?
N1 C7 C8 C7 -150(5) . . . 4 ?
C10 C7 C8 C7 -32(4) . . . 4 ?
C9 C7 C8 C7 97(4) . . . 4 ?
C10 C7 C8 C7 71(4) 4 . . 4 ?
N1 C7 C8 C7 -159(5) 4 . . 4 ?
C9 C7 C8 C7 -35(4) 4 . . 4 ?
C7 C7 C8 O3 170(4) 4 . . 4 ?
C8 C7 C8 O3 20.4(11) 4 . . 4 ?
N1 C7 C8 O3 20.7(8) . . . 4 ?
C10 C7 C8 O3 138.6(6) . . . 4 ?
C9 C7 C8 O3 -92.8(7) . . . 4 ?
C10 C7 C8 O3 -118.5(7) 4 . . 4 ?
N1 C7 C8 O3 12.0(6) 4 . . 4 ?
C9 C7 C8 O3 135.9(7) 4 . . 4 ?
C7 C7 C8 N2 172(4) 4 . . . ?
C8 C7 C8 N2 22.4(9) 4 . . . ?
N1 C7 C8 N2 22.6(5) . . . . ?
C10 C7 C8 N2 140.5(5) . . . . ?
C9 C7 C8 N2 -90.9(5) . . . . ?
C10 C7 C8 N2 -116.5(5) 4 . . . ?
N1 C7 C8 N2 13.9(5) 4 . . . ?
C9 C7 C8 N2 137.8(5) 4 . . . ?
C7 C7 C8 C12 59(4) 4 . . . ?
C8 C7 C8 C12 -90.6(10) 4 . . . ?
N1 C7 C8 C12 -90.4(6) . . . . ?
C10 C7 C8 C12 27.6(7) . . . . ?
C9 C7 C8 C12 156.2(5) . . . . ?
C10 C7 C8 C12 130.5(6) 4 . . . ?
N1 C7 C8 C12 -99.1(7) 4 . . . ?
C9 C7 C8 C12 24.9(5) 4 . . . ?
C7 C7 C8 C11 -68(4) 4 . . . ?
C8 C7 C8 C11 142.1(9) 4 . . . ?
N1 C7 C8 C11 142.3(5) . . . . ?
C10 C7 C8 C11 -99.8(6) . . . . ?
C9 C7 C8 C11 28.8(6) . . . . ?
C10 C7 C8 C11 3.2(5) 4 . . . ?
N1 C7 C8 C11 133.6(7) 4 . . . ?
C9 C7 C8 C11 -102.5(5) 4 . . . ?
C7 C7 C8 C9 35(4) 4 . . 4 ?
C8 C7 C8 C9 -115.4(10) 4 . . 4 ?
N1 C7 C8 C9 -115.2(5) . . . 4 ?
C10 C7 C8 C9 2.7(4) . . . 4 ?
C9 C7 C8 C9 131.3(6) . . . 4 ?
C10 C7 C8 C9 105.7(4) 4 . . 4 ?
N1 C7 C8 C9 -123.9(6) 4 . . 4 ?
